data_2016474
loop_
_publ_author_name
'Noe, Eric A.'
'Pawar, Diwakar M.'
'Fronczek, Frank R.'

_publ_section_title
;
 Cyclopentadecanone 2,4-dinitrophenylhydrazone
;
_journal_coeditor_code AV3135
_journal_issue 3
_journal_name_full 'Acta Crystallographica Section C'
_journal_page_first o139
_journal_page_last o141
_journal_paper_doi 10.1107/S0108270108002898
_journal_volume 64
_journal_year 2008
_chemical_formula_iupac 'C21 H32 N4 O4'
_chemical_formula_moiety 'C21 H32 N4 O4'
_chemical_formula_sum 'C21 H32 N4 O4'
_chemical_formula_weight 404.51
_chemical_name_systematic
;
Cyclopentadecanone 2,4-dinitrophenylhydrazone
;
_space_group_IT_number 2
_symmetry_cell_setting triclinic
_symmetry_space_group_name_Hall '-P 1'
_symmetry_space_group_name_H-M 'P -1'
_atom_sites_solution_hydrogens geom
_atom_sites_solution_primary direct
_atom_sites_solution_secondary difmap
_audit_creation_method SHELXL-97
_cell_angle_alpha 103.419(12)
_cell_angle_beta 94.044(9)
_cell_angle_gamma 97.017(13)
_cell_formula_units_Z 2
_cell_length_a 7.2486(14)
_cell_length_b 8.3234(15)
_cell_length_c 17.731(3)
_cell_measurement_reflns_used 4123
_cell_measurement_temperature 90
_cell_measurement_theta_max 29.3
_cell_measurement_theta_min 2.5
_cell_volume 1027.3(3)
_computing_cell_refinement 'DENZO and SCALEPACK (Otwinowski & Minor, 1997)'
_computing_data_collection 'COLLECT (Nonius, 2000)'
_computing_data_reduction 'DENZO and SCALEPACK (Otwinowski & Minor, 1997)'
_computing_molecular_graphics 'ORTEP-3 for Windows (Farrugia, 1997)'
_computing_publication_material 'SHELXL97 (Sheldrick, 2008)'
_computing_structure_refinement 'SHELXL97 (Sheldrick, 2008)'
_computing_structure_solution 'SIR97 (Altomare <i>et al.</i>,  1999)'
_diffrn_ambient_temperature 90
_diffrn_measured_fraction_theta_full 0.998
_diffrn_measured_fraction_theta_max 0.875
_diffrn_measurement_device_type 'Nonius KappaCCD with an Oxford Cryosystems Cryostream cooler'
_diffrn_measurement_method '\w scans with \k offsets'
_diffrn_radiation_monochromator graphite
_diffrn_radiation_source 'fine-focus sealed tube'
_diffrn_radiation_type MoK\a
_diffrn_radiation_wavelength 0.71073
_diffrn_reflns_av_R_equivalents 0.038
_diffrn_reflns_av_sigmaI/netI 0.0663
_diffrn_reflns_limit_h_max 9
_diffrn_reflns_limit_h_min -9
_diffrn_reflns_limit_k_max 10
_diffrn_reflns_limit_k_min -10
_diffrn_reflns_limit_l_max 23
_diffrn_reflns_limit_l_min -23
_diffrn_reflns_number 16738
_diffrn_reflns_theta_full 25.0
_diffrn_reflns_theta_max 29.3
_diffrn_reflns_theta_min 2.8
_diffrn_standards_decay_% <2
_diffrn_standards_number 0
_exptl_absorpt_coefficient_mu 0.091
_exptl_absorpt_correction_type none
_exptl_crystal_colour yellow
_exptl_crystal_density_diffrn 1.308
_exptl_crystal_density_method 'not measured'
_exptl_crystal_description lath
_exptl_crystal_F_000 436
_exptl_crystal_size_max 0.33
_exptl_crystal_size_mid 0.10
_exptl_crystal_size_min 0.02
_refine_diff_density_max 0.37
_refine_diff_density_min -0.24
_refine_ls_extinction_coef 0.0153(16)
_refine_ls_extinction_expression Fc^*^=kFc[1+0.001xFc^2^\l^3^/sin(2\q)]^-1/4^
_refine_ls_extinction_method 'SHELXL97 (Sheldrick, 2008)'
_refine_ls_goodness_of_fit_ref 1.010
_refine_ls_hydrogen_treatment mixed
_refine_ls_matrix_type full
_refine_ls_number_parameters 266
_refine_ls_number_reflns 4936
_refine_ls_number_restraints 0
_refine_ls_restrained_S_all 1.010
_refine_ls_R_factor_all 0.091
_refine_ls_R_factor_gt 0.051
_refine_ls_shift/su_max 0.000
_refine_ls_shift/su_mean 0.000
_refine_ls_structure_factor_coef Fsqd
_refine_ls_weighting_details 'calc w=1/[\s^2^(Fo^2^)+(0.0302P)^2^+0.5298P] where P=(Fo^2^+2Fc^2^)/3'
_refine_ls_weighting_scheme calc
_refine_ls_wR_factor_gt 0.092
_refine_ls_wR_factor_ref 0.104
_reflns_number_gt 3372
_reflns_number_total 4936
_reflns_threshold_expression I>2\s(I)
_cod_data_source_file av3135.cif
_cod_data_source_block I
_cod_depositor_comments
;
The following automatic conversions were performed:
'_symmetry_cell_setting' value 'Triclinic' changed to 'triclinic'
according to '/home/saulius/struct/CIF-dictionaries/cif_core.dic'
dictionary named 'cif_core.dic' version 2.4.1 from 2010-06-29.

Automatic conversion script
Id: cif_fix_enum 1527 2010-12-29 10:47:43Z saulius 

The following automatic conversions were performed:

'_symmetry_cell_setting' value 'Triclinic' changed to 'triclinic'
according to /home/saulius/struct/CIF-dictionaries/cif_core.dic
dictionary named 'cif_core.dic' version 2.4.1 from 2010-06-29.

Automatic conversion script
Id: cif_fix_values 1715 2011-07-08 13:25:40Z adriana 
;
_cod_database_code 2016474
_cod_database_fobs_code 2016474

loop_
_symmetry_equiv_pos_as_xyz
'x, y, z'
'-x, -y, -z'

loop_
_atom_site_type_symbol
_atom_site_label
_atom_site_fract_x
_atom_site_fract_y
_atom_site_fract_z
_atom_site_U_iso_or_equiv
_atom_site_adp_type
_atom_site_calc_flag
_atom_site_refinement_flags
_atom_site_occupancy
O O1 0.87072(16) 0.10477(14) 0.48047(7) 0.0192(3) Uani d . 1
O O2 0.82365(18) 0.18914(16) 0.37503(7) 0.0236(3) Uani d . 1
O O3 0.28483(19) 0.41631(16) 0.31370(7) 0.0272(3) Uani d . 1
O O4 0.10538(18) 0.49862(15) 0.40401(8) 0.0252(3) Uani d . 1
N N1 0.56818(19) 0.14734(16) 0.65874(8) 0.0139(3) Uani d . 1
N N2 0.6406(2) 0.15332(17) 0.58880(8) 0.0135(3) Uani d . 1
H H2N 0.745(3) 0.117(2) 0.5767(10) 0.016 Uiso d . 1
N N3 0.77557(19) 0.16912(16) 0.43770(8) 0.0144(3) Uani d . 1
N N4 0.2347(2) 0.42481(17) 0.37939(9) 0.0186(3) Uani d . 1
C C1 0.6738(2) 0.10401(19) 0.70983(9) 0.0135(3) Uani d . 1
C C2 0.5831(2) 0.0806(2) 0.78126(9) 0.0168(4) Uani d . 1
H H2A 0.5843 -0.0365 0.7845 0.020 Uiso calc R 1
H H2B 0.4508 0.0977 0.7744 0.020 Uiso calc R 1
C C3 0.6735(2) 0.1958(2) 0.85892(9) 0.0161(4) Uani d . 1
H H3A 0.6269 0.1504 0.9020 0.019 Uiso calc R 1
H H3B 0.8102 0.1951 0.8616 0.019 Uiso calc R 1
C C4 0.6354(2) 0.3759(2) 0.87123(10) 0.0165(4) Uani d . 1
H H4A 0.4991 0.3783 0.8708 0.020 Uiso calc R 1
H H4B 0.6790 0.4216 0.8277 0.020 Uiso calc R 1
C C5 0.7340(2) 0.4855(2) 0.94836(10) 0.0179(4) Uani d . 1
H H5A 0.8694 0.4781 0.9491 0.021 Uiso calc R 1
H H5B 0.6876 0.4397 0.9914 0.021 Uiso calc R 1
C C6 0.7079(3) 0.6702(2) 0.96427(10) 0.0202(4) Uani d . 1
H H6A 0.5732 0.6773 0.9547 0.024 Uiso calc R 1
H H6B 0.7477 0.7234 1.0200 0.024 Uiso calc R 1
C C7 0.8160(2) 0.7686(2) 0.91478(10) 0.0188(4) Uani d . 1
H H7A 0.7699 0.8774 0.9197 0.023 Uiso calc R 1
H H7B 0.7912 0.7067 0.8594 0.023 Uiso calc R 1
C C8 1.0267(2) 0.7994(2) 0.93815(10) 0.0170(4) Uani d . 1
H H8A 1.0697 0.6914 0.9392 0.020 Uiso calc R 1
H H8B 1.0519 0.8719 0.9916 0.020 Uiso calc R 1
C C9 1.1408(3) 0.8806(2) 0.88389(10) 0.0177(4) Uani d . 1
H H9A 1.2691 0.9222 0.9095 0.021 Uiso calc R 1
H H9B 1.0838 0.9777 0.8750 0.021 Uiso calc R 1
C C10 1.1509(2) 0.7599(2) 0.80525(10) 0.0177(4) Uani d . 1
H H10A 1.1948 0.8246 0.7680 0.021 Uiso calc R 1
H H10B 1.0239 0.7011 0.7846 0.021 Uiso calc R 1
C C11 1.2819(2) 0.6303(2) 0.81037(10) 0.0178(4) Uani d . 1
H H11A 1.4118 0.6807 0.8083 0.021 Uiso calc R 1
H H11B 1.2756 0.6013 0.8613 0.021 Uiso calc R 1
C C12 1.2348(2) 0.4698(2) 0.74518(10) 0.0161(4) Uani d . 1
H H12A 1.2054 0.4999 0.6953 0.019 Uiso calc R 1
H H12B 1.3462 0.4117 0.7402 0.019 Uiso calc R 1
C C13 1.0700(2) 0.3500(2) 0.75891(10) 0.0164(4) Uani d . 1
H H13A 1.1003 0.3163 0.8078 0.020 Uiso calc R 1
H H13B 0.9587 0.4082 0.7650 0.020 Uiso calc R 1
C C14 1.0251(2) 0.1951(2) 0.69174(9) 0.0149(3) Uani d . 1
H H14A 1.1406 0.1437 0.6837 0.018 Uiso calc R 1
H H14B 0.9894 0.2307 0.6439 0.018 Uiso calc R 1
C C15 0.8694(2) 0.0602(2) 0.70121(10) 0.0155(4) Uani d . 1
H H15A 0.8616 -0.0356 0.6554 0.019 Uiso calc R 1
H H15B 0.9095 0.0210 0.7476 0.019 Uiso calc R 1
C C16 0.5419(2) 0.21265(19) 0.53597(9) 0.0122(3) Uani d . 1
C C17 0.6019(2) 0.22337(19) 0.46248(9) 0.0131(3) Uani d . 1
C C18 0.5001(2) 0.28929(19) 0.41090(9) 0.0141(3) Uani d . 1
H H18 0.5424 0.2945 0.3619 0.017 Uiso calc R 1
C C19 0.3366(2) 0.3470(2) 0.43182(10) 0.0154(4) Uani d . 1
C C20 0.2703(2) 0.33826(19) 0.50314(10) 0.0158(4) Uani d . 1
H H20 0.1567 0.3783 0.5165 0.019 Uiso calc R 1
C C21 0.3707(2) 0.27143(19) 0.55347(10) 0.0145(3) Uani d . 1
H H21 0.3243 0.2643 0.6015 0.017 Uiso calc R 1

loop_
_atom_site_aniso_label
_atom_site_aniso_U_11
_atom_site_aniso_U_22
_atom_site_aniso_U_33
_atom_site_aniso_U_12
_atom_site_aniso_U_13
_atom_site_aniso_U_23
O1 0.0182(7) 0.0226(7) 0.0196(6) 0.0089(5) 0.0016(5) 0.0079(5)
O2 0.0263(7) 0.0317(7) 0.0191(7) 0.0105(6) 0.0107(6) 0.0129(5)
O3 0.0281(8) 0.0342(8) 0.0217(7) 0.0052(6) -0.0027(6) 0.0126(6)
O4 0.0196(7) 0.0214(7) 0.0358(8) 0.0074(6) -0.0019(6) 0.0087(6)
N1 0.0164(7) 0.0128(7) 0.0122(7) -0.0004(6) 0.0025(6) 0.0036(5)
N2 0.0126(7) 0.0161(7) 0.0122(7) 0.0035(6) 0.0023(6) 0.0034(6)
N3 0.0145(7) 0.0135(7) 0.0151(7) 0.0016(6) 0.0024(6) 0.0031(6)
N4 0.0157(8) 0.0150(7) 0.0238(8) -0.0004(6) -0.0041(6) 0.0050(6)
C1 0.0154(9) 0.0086(7) 0.0146(8) -0.0018(6) 0.0006(7) 0.0012(6)
C2 0.0191(9) 0.0157(8) 0.0165(9) 0.0017(7) 0.0021(7) 0.0059(7)
C3 0.0172(9) 0.0182(8) 0.0145(8) 0.0028(7) 0.0021(7) 0.0069(7)
C4 0.0158(9) 0.0185(9) 0.0151(8) 0.0023(7) 0.0007(7) 0.0046(7)
C5 0.0197(9) 0.0207(9) 0.0133(9) 0.0019(7) 0.0013(7) 0.0047(7)
C6 0.0194(10) 0.0221(9) 0.0168(9) 0.0021(7) 0.0024(7) 0.0005(7)
C7 0.0199(10) 0.0167(9) 0.0191(9) 0.0042(7) -0.0013(7) 0.0032(7)
C8 0.0205(10) 0.0153(8) 0.0142(8) 0.0031(7) -0.0006(7) 0.0018(7)
C9 0.0194(9) 0.0141(8) 0.0188(9) 0.0017(7) -0.0002(7) 0.0033(7)
C10 0.0191(9) 0.0180(9) 0.0158(9) 0.0011(7) 0.0014(7) 0.0046(7)
C11 0.0142(9) 0.0199(9) 0.0173(9) -0.0003(7) -0.0002(7) 0.0026(7)
C12 0.0147(9) 0.0178(9) 0.0150(8) 0.0037(7) 0.0009(7) 0.0021(7)
C13 0.0158(9) 0.0167(8) 0.0157(9) 0.0017(7) 0.0012(7) 0.0027(7)
C14 0.0135(8) 0.0171(8) 0.0144(8) 0.0036(7) 0.0019(7) 0.0039(7)
C15 0.0171(9) 0.0133(8) 0.0154(8) 0.0019(7) 0.0004(7) 0.0024(6)
C16 0.0135(8) 0.0080(7) 0.0137(8) -0.0012(6) -0.0002(7) 0.0017(6)
C17 0.0128(8) 0.0097(8) 0.0146(8) -0.0004(6) 0.0004(7) 0.0001(6)
C18 0.0149(9) 0.0121(8) 0.0132(8) -0.0023(6) -0.0013(7) 0.0019(6)
C19 0.0139(9) 0.0120(8) 0.0188(9) -0.0005(7) -0.0042(7) 0.0037(7)
C20 0.0112(8) 0.0121(8) 0.0221(9) 0.0014(7) 0.0010(7) 0.0008(7)
C21 0.0140(9) 0.0134(8) 0.0147(8) -0.0004(7) 0.0031(7) 0.0014(6)

loop_
_atom_type_symbol
_atom_type_description
_atom_type_scat_dispersion_real
_atom_type_scat_dispersion_imag
_atom_type_scat_source
C C 0.0033 0.0016 'International Tables Vol C Tables 4.2.6.8 and 6.1.1.4'
H H 0.0000 0.0000 'International Tables Vol C Tables 4.2.6.8 and 6.1.1.4'
N N 0.0061 0.0033 'International Tables Vol C Tables 4.2.6.8 and 6.1.1.4'
O O 0.0106 0.0060 'International Tables Vol C Tables 4.2.6.8 and 6.1.1.4'

loop_
_geom_angle_atom_site_label_1
_geom_angle_atom_site_label_2
_geom_angle_atom_site_label_3
_geom_angle
_geom_angle_publ_flag
C1 N1 N2 116.64(14) y
C16 N2 N1 118.84(13) y
C16 N2 H2N 118.5(12) ?
N1 N2 H2N 122.7(12) ?
O2 N3 O1 122.26(13) ?
O2 N3 C17 118.65(13) ?
O1 N3 C17 119.08(13) ?
O4 N4 O3 123.67(14) ?
O4 N4 C19 117.92(14) ?
O3 N4 C19 118.39(14) ?
N1 C1 C2 115.12(15) ?
N1 C1 C15 126.35(15) ?
C2 C1 C15 118.28(14) ?
C1 C2 C3 115.75(14) ?
C1 C2 H2A 108.3 ?
C3 C2 H2A 108.3 ?
C1 C2 H2B 108.3 ?
C3 C2 H2B 108.3 ?
H2A C2 H2B 107.4 ?
C4 C3 C2 114.20(13) ?
C4 C3 H3A 108.7 ?
C2 C3 H3A 108.7 ?
C4 C3 H3B 108.7 ?
C2 C3 H3B 108.7 ?
H3A C3 H3B 107.6 ?
C3 C4 C5 111.68(14) ?
C3 C4 H4A 109.3 ?
C5 C4 H4A 109.3 ?
C3 C4 H4B 109.3 ?
C5 C4 H4B 109.3 ?
H4A C4 H4B 107.9 ?
C4 C5 C6 115.09(14) ?
C4 C5 H5A 108.5 ?
C6 C5 H5A 108.5 ?
C4 C5 H5B 108.5 ?
C6 C5 H5B 108.5 ?
H5A C5 H5B 107.5 ?
C7 C6 C5 114.39(14) ?
C7 C6 H6A 108.7 ?
C5 C6 H6A 108.7 ?
C7 C6 H6B 108.7 ?
C5 C6 H6B 108.7 ?
H6A C6 H6B 107.6 ?
C6 C7 C8 112.98(14) ?
C6 C7 H7A 109.0 ?
C8 C7 H7A 109.0 ?
C6 C7 H7B 109.0 ?
C8 C7 H7B 109.0 ?
H7A C7 H7B 107.8 ?
C7 C8 C9 114.12(14) ?
C7 C8 H8A 108.7 ?
C9 C8 H8A 108.7 ?
C7 C8 H8B 108.7 ?
C9 C8 H8B 108.7 ?
H8A C8 H8B 107.6 ?
C8 C9 C10 112.57(14) ?
C8 C9 H9A 109.1 ?
C10 C9 H9A 109.1 ?
C8 C9 H9B 109.1 ?
C10 C9 H9B 109.1 ?
H9A C9 H9B 107.8 ?
C9 C10 C11 113.02(14) ?
C9 C10 H10A 109.0 ?
C11 C10 H10A 109.0 ?
C9 C10 H10B 109.0 ?
C11 C10 H10B 109.0 ?
H10A C10 H10B 107.8 ?
C12 C11 C10 113.54(14) ?
C12 C11 H11A 108.9 ?
C10 C11 H11A 108.9 ?
C12 C11 H11B 108.9 ?
C10 C11 H11B 108.9 ?
H11A C11 H11B 107.7 ?
C13 C12 C11 113.54(14) ?
C13 C12 H12A 108.9 ?
C11 C12 H12A 108.9 ?
C13 C12 H12B 108.9 ?
C11 C12 H12B 108.9 ?
H12A C12 H12B 107.7 ?
C14 C13 C12 111.64(14) ?
C14 C13 H13A 109.3 ?
C12 C13 H13A 109.3 ?
C14 C13 H13B 109.3 ?
C12 C13 H13B 109.3 ?
H13A C13 H13B 108.0 ?
C13 C14 C15 116.41(14) ?
C13 C14 H14A 108.2 ?
C15 C14 H14A 108.2 ?
C13 C14 H14B 108.2 ?
C15 C14 H14B 108.2 ?
H14A C14 H14B 107.3 ?
C1 C15 C14 118.89(13) ?
C1 C15 H15A 107.6 ?
C14 C15 H15A 107.6 ?
C1 C15 H15B 107.6 ?
C14 C15 H15B 107.6 ?
H15A C15 H15B 107.0 ?
N2 C16 C21 119.99(14) ?
N2 C16 C17 123.59(14) ?
C21 C16 C17 116.41(14) ?
C18 C17 C16 121.98(15) ?
C18 C17 N3 116.03(14) ?
C16 C17 N3 121.98(14) ?
C19 C18 C17 118.87(15) ?
C19 C18 H18 120.6 ?
C17 C18 H18 120.6 ?
C18 C19 C20 121.52(15) ?
C18 C19 N4 118.87(15) ?
C20 C19 N4 119.57(14) ?
C21 C20 C19 119.28(15) ?
C21 C20 H20 120.4 ?
C19 C20 H20 120.4 ?
C20 C21 C16 121.92(15) ?
C20 C21 H21 119.0 ?
C16 C21 H21 119.0 ?

loop_
_geom_bond_atom_site_label_1
_geom_bond_atom_site_label_2
_geom_bond_distance
_geom_bond_publ_flag
O1 N3 1.2420(17) ?
O2 N3 1.2289(17) ?
O3 N4 1.2334(19) ?
O4 N4 1.2329(18) ?
N1 C1 1.288(2) y
N1 N2 1.3891(19) y
N2 C16 1.356(2) y
N2 H2N 0.869(18) ?
N3 C17 1.451(2) ?
N4 C19 1.459(2) ?
C1 C2 1.508(2) ?
C1 C15 1.516(2) ?
C2 C3 1.533(2) ?
C2 H2A 0.9900 ?
C2 H2B 0.9900 ?
C3 C4 1.526(2) ?
C3 H3A 0.9900 ?
C3 H3B 0.9900 ?
C4 C5 1.529(2) ?
C4 H4A 0.9900 ?
C4 H4B 0.9900 ?
C5 C6 1.535(2) ?
C5 H5A 0.9900 ?
C5 H5B 0.9900 ?
C6 C7 1.526(2) ?
C6 H6A 0.9900 ?
C6 H6B 0.9900 ?
C7 C8 1.529(2) ?
C7 H7A 0.9900 ?
C7 H7B 0.9900 ?
C8 C9 1.531(2) ?
C8 H8A 0.9900 ?
C8 H8B 0.9900 ?
C9 C10 1.530(2) ?
C9 H9A 0.9900 ?
C9 H9B 0.9900 ?
C10 C11 1.535(2) ?
C10 H10A 0.9900 ?
C10 H10B 0.9900 ?
C11 C12 1.534(2) ?
C11 H11A 0.9900 ?
C11 H11B 0.9900 ?
C12 C13 1.531(2) ?
C12 H12A 0.9900 ?
C12 H12B 0.9900 ?
C13 C14 1.522(2) ?
C13 H13A 0.9900 ?
C13 H13B 0.9900 ?
C14 C15 1.539(2) ?
C14 H14A 0.9900 ?
C14 H14B 0.9900 ?
C15 H15A 0.9900 ?
C15 H15B 0.9900 ?
C16 C21 1.417(2) ?
C16 C17 1.421(2) ?
C17 C18 1.385(2) ?
C18 C19 1.375(2) ?
C18 H18 0.9500 ?
C19 C20 1.399(2) ?
C20 C21 1.369(2) ?
C20 H20 0.9500 ?
C21 H21 0.9500 ?

loop_
_geom_hbond_atom_site_label_D
_geom_hbond_atom_site_label_H
_geom_hbond_atom_site_label_A
_geom_hbond_distance_DH
_geom_hbond_distance_HA
_geom_hbond_distance_DA
_geom_hbond_angle_DHA
N2 H2N O1 0.869(18) 1.979(18) 2.6254(18) 130.2(15)

loop_
_geom_torsion_atom_site_label_1
_geom_torsion_atom_site_label_2
_geom_torsion_atom_site_label_3
_geom_torsion_atom_site_label_4
_geom_torsion
_geom_torsion_publ_flag
C15 C1 C2 C3 66.69(18) y
C1 C2 C3 C4 73.82(18) y
C2 C3 C4 C5 -178.22(14) y
C3 C4 C5 C6 178.25(15) y
C4 C5 C6 C7 -72.9(2) y
C5 C6 C7 C8 -71.38(19) y
C6 C7 C8 C9 173.55(14) y
C7 C8 C9 C10 -72.99(18) y
C8 C9 C10 C11 -74.00(19) y
C9 C10 C11 C12 155.55(15) y
C10 C11 C12 C13 -78.94(18) y
C11 C12 C13 C14 178.42(14) y
C12 C13 C14 C15 176.39(14) y
C14 C15 C1 C2 -122.89(16) y
C13 C14 C15 C1 61.5(2) y
N1 C1 C15 C14 63.3(2) y
C1 N1 N2 C16 -174.11(15) y
N2 N1 C1 C2 -173.57(13) ?
N2 N1 C1 C15 0.4(2) ?
N1 C1 C2 C3 -118.78(16) ?
N1 N2 C16 C21 1.7(2) ?
N1 N2 C16 C17 -179.59(14) ?
N2 C16 C17 C18 -178.05(16) ?
C21 C16 C17 C18 0.7(2) ?
N2 C16 C17 N3 0.6(2) ?
C21 C16 C17 N3 179.36(14) ?
O2 N3 C17 C18 2.2(2) ?
O1 N3 C17 C18 -178.08(14) ?
O2 N3 C17 C16 -176.59(15) ?
O1 N3 C17 C16 3.2(2) ?
C16 C17 C18 C19 0.4(2) ?
N3 C17 C18 C19 -178.32(14) ?
C17 C18 C19 C20 -0.9(2) ?
C17 C18 C19 N4 176.66(15) ?
O4 N4 C19 C18 -168.96(15) ?
O3 N4 C19 C18 9.5(2) ?
O4 N4 C19 C20 8.7(2) ?
O3 N4 C19 C20 -172.85(15) ?
C18 C19 C20 C21 0.3(2) ?
N4 C19 C20 C21 -177.29(15) ?
C19 C20 C21 C16 0.9(2) ?
N2 C16 C21 C20 177.43(15) ?
C17 C16 C21 C20 -1.3(2) ?

loop_
_cod_related_entry_id
_cod_related_entry_database
_cod_related_entry_code
1 ChemSpider 21118948
